data_1540612
loop_
_publ_author_name
'Mackay, Emily G.'
'N\"orret, Marck'
'Wong, Leon S.-M.'
'Louis, Ignace'
'Lawrence, Andrew L.'
'Willis, Anthony C.'
'Sherburn, Michael S.'

_publ_section_title
;
 A Domino Diels-Alder Approach toward the Tetracyclic Nicandrenone
 Framework.
;
_journal_issue 22
_journal_name_full 'Organic letters'
_journal_page_first 5517
_journal_page_last 5519
_journal_paper_doi 10.1021/acs.orglett.5b02412
_journal_volume 17
_journal_year 2015
_chemical_compound_source local
_chemical_formula_moiety 'C20 H22 O4'
_chemical_formula_sum 'C20 H22 O4'
_chemical_formula_weight 326.39
_space_group_IT_number 14
_symmetry_cell_setting monoclinic
_symmetry_space_group_name_Hall '-P 2yn'
_symmetry_space_group_name_H-M 'P 1 21/n 1'
_atom_sites_solution_hydrogens geom
_atom_sites_solution_primary direct
_audit_creation_date 15-10-07
_audit_creation_method CRYSTALS_ver_14.40
_audit_update_record
;
2006-06-23 - Report on  C20 H22 O4
             by Anthony C. Willis
             for Ignace Louis and Mick Sherburn
2006-06-23 - passes checkcif tests with minor warnings
2015-10-08 - revisited
2015-10-08 # Formatted by publCIF
;
_cell_angle_alpha 90
_cell_angle_beta 97.4066(12)
_cell_angle_gamma 90
_cell_formula_units_Z 4
_cell_length_a 8.1446(1)
_cell_length_b 8.8894(2)
_cell_length_c 22.8882(4)
_cell_measurement_reflns_used 25596
_cell_measurement_temperature 200
_cell_measurement_theta_max 27
_cell_measurement_theta_min 3
_cell_volume 1643.29(5)
_computing_cell_refinement 'Denzo/Scalepack '
_computing_data_collection 'COLLECT (Nonius BV, 1997)'
_computing_data_reduction 'Denzo/Scalepack (Otwinowski & Minor, 1997)'
_computing_molecular_graphics
; 
ORTEP-II (Johnson 1976) in teXsan (MSC, 1992-1997)
;
_computing_publication_material 'CRYSTALS '
_computing_structure_refinement 'CRYSTALS (Watkin et al 2003)'
_computing_structure_solution 'SIR92 (Altomare et al, 1994)'
_diffrn_ambient_temperature 200
_diffrn_measured_fraction_theta_full 0.997
_diffrn_measured_fraction_theta_max 0.997
_diffrn_measurement_device Area
_diffrn_measurement_device_type 'Nonius KappaCCD'
_diffrn_measurement_method ' \f and \w scans with CCD '
_diffrn_radiation_monochromator graphite
_diffrn_radiation_type 'Mo K\a'
_diffrn_radiation_wavelength 0.71073
_diffrn_reflns_av_R_equivalents 0.041
_diffrn_reflns_limit_h_max 10
_diffrn_reflns_limit_h_min -10
_diffrn_reflns_limit_k_max 10
_diffrn_reflns_limit_k_min -11
_diffrn_reflns_limit_l_max 29
_diffrn_reflns_limit_l_min -29
_diffrn_reflns_number 30949
_diffrn_reflns_theta_full 27.485
_diffrn_reflns_theta_max 27.485
_diffrn_reflns_theta_min 2.784
_diffrn_standards_number 0
_exptl_absorpt_coefficient_mu 0.091
_exptl_absorpt_correction_T_max 0.989
_exptl_absorpt_correction_T_min 0.974
_exptl_absorpt_correction_type integration
_exptl_absorpt_process_details
;
via Gaussian method (Coppens, 1970) implemented in maXus (2000)
;
_exptl_crystal_colour 'light brown'
_exptl_crystal_density_diffrn 1.319
_exptl_crystal_density_method 'not measured'
_exptl_crystal_description plate
_exptl_crystal_F_000 696
_exptl_crystal_size_max 0.340
_exptl_crystal_size_mid 0.330
_exptl_crystal_size_min 0.150
_refine_diff_density_max 0.29
_refine_diff_density_min -0.23
_refine_ls_extinction_method None
_refine_ls_goodness_of_fit_ref 0.9970
_refine_ls_hydrogen_treatment mixed
_refine_ls_matrix_type full
_refine_ls_number_parameters 220
_refine_ls_number_reflns 3773
_refine_ls_number_restraints 0
_refine_ls_R_factor_all 0.0670
_refine_ls_R_factor_gt 0.0338
_refine_ls_shift/su_max 0.0034768
_refine_ls_shift/su_mean 0.0001558
_refine_ls_structure_factor_coef Fsqd
_refine_ls_weighting_details
;
 Method, part 1, Chebychev polynomial, (Watkin, 1994, Prince, 1982) 
 [weight] = 1.0/[A~0~*T~0~(x)+A~1~*T~1~(x) ... +A~n-1~]*T~n-1~(x)] 
 where A~i~ are the Chebychev coefficients listed below and x= Fcalc/Fmax 
 Method = Robust Weighting (Prince, 1982) 
 W = [weight] * [1-(deltaF/6*sigmaF)^2^]^2^ 
 A~i~ are: 
 15.0 22.3 11.1 3.14 
;
_refine_ls_weighting_scheme calc
_refine_ls_wR_factor_all 0.1157
_refine_ls_wR_factor_gt 0.0805
_refine_ls_wR_factor_ref 0.1157
_reflns_limit_h_max 10
_reflns_limit_h_min -10
_reflns_limit_k_max 11
_reflns_limit_k_min 0
_reflns_limit_l_max 29
_reflns_limit_l_min 0
_reflns_number_gt 2209
_reflns_number_total 3773
_reflns_threshold_expression I>2.0\s(I)
_oxford_diffrn_Wilson_B_factor 3.21
_oxford_diffrn_Wilson_scale 2.57
_oxford_refine_ls_r_factor_ref 0.0670
_oxford_refine_ls_scale 0.6910(17)
_oxford_reflns_number_all 3773
_oxford_reflns_threshold_expression_ref I>-10.0\s(I)
_oxford_structure_analysis_title '6231009 she0615'
_cod_data_source_file ol5b02412_si_002.cif
_cod_data_source_block compound7
_cod_original_sg_symbol_Hall '-P 2yn '
_cod_original_sg_symbol_H-M 'P 1 21/n 1 '
_cod_database_code 1540612

loop_
_symmetry_equiv_pos_as_xyz
x,y,z
-x,-y,-z
-x+1/2,y+1/2,-z+1/2
x+1/2,-y+1/2,z+1/2

loop_
_atom_site_label
_atom_site_type_symbol
_atom_site_fract_x
_atom_site_fract_y
_atom_site_fract_z
_atom_site_U_iso_or_equiv
_atom_site_occupancy
_atom_site_adp_type
_atom_site_refinement_flags_posn
O5 O 0.77632(16) 0.74702(17) 0.22781(7) 0.0614 1.0000 Uani .
O13 O 0.46065(17) 0.19852(17) 0.52943(6) 0.0575 1.0000 Uani .
O14 O 0.64390(15) 0.25313(16) 0.46941(5) 0.0505 1.0000 Uani .
O17 O 0.16584(17) 0.28392(17) 0.50944(6) 0.0553 1.0000 Uani .
C1 C 0.3745(3) 0.5171(3) 0.15009(9) 0.0574 1.0000 Uani .
C2 C 0.5369(3) 0.5196(3) 0.12444(9) 0.0621 1.0000 Uani .
C3 C 0.6821(2) 0.5304(2) 0.17376(9) 0.0545 1.0000 Uani .
C4 C 0.6632(2) 0.6602(2) 0.21379(7) 0.0420 1.0000 Uani .
C6 C 0.49707(19) 0.68188(19) 0.23607(7) 0.0390 1.0000 Uani .
C7 C 0.47461(18) 0.57993(18) 0.28922(7) 0.0345 1.0000 Uani .
C8 C 0.61804(19) 0.58099(19) 0.33895(7) 0.0378 1.0000 Uani .
C9 C 0.59031(18) 0.46254(19) 0.38494(7) 0.0361 1.0000 Uani .
C10 C 0.41466(18) 0.45423(18) 0.40089(7) 0.0344 1.0000 Uani .
C11 C 0.37673(19) 0.36451(19) 0.44926(7) 0.0369 1.0000 Uani .
C12 C 0.4948(2) 0.2666(2) 0.48584(7) 0.0401 1.0000 Uani .
C15 C 0.7602(2) 0.1599(2) 0.50678(9) 0.0542 1.0000 Uani .
C16 C 0.2132(2) 0.3657(2) 0.46441(7) 0.0434 1.0000 Uani .
C18 C 0.0926(2) 0.4535(2) 0.43298(8) 0.0491 1.0000 Uani .
C19 C 0.1298(2) 0.5363(2) 0.38603(8) 0.0458 1.0000 Uani .
C20 C 0.28875(18) 0.53659(19) 0.36812(7) 0.0375 1.0000 Uani .
C21 C 0.31979(19) 0.63149(19) 0.31505(8) 0.0395 1.0000 Uani .
C22 C 0.1742(2) 0.6404(2) 0.26721(9) 0.0487 1.0000 Uani .
C23 C 0.1906(2) 0.6535(2) 0.21096(9) 0.0523 1.0000 Uani .
C24 C 0.3524(2) 0.6573(2) 0.18644(8) 0.0456 1.0000 Uani .
H1 H 0.263(3) 0.244(3) 0.5271(11) 0.0837 1.0000 Uiso .
H11 H 0.3742 0.4266 0.1753 0.0684 1.0000 Uiso R
H12 H 0.2817 0.5112 0.1184 0.0694 1.0000 Uiso R
H21 H 0.5388 0.6075 0.0981 0.0754 1.0000 Uiso R
H22 H 0.5492 0.4278 0.1017 0.0756 1.0000 Uiso R
H31 H 0.7861 0.5376 0.1579 0.0652 1.0000 Uiso R
H32 H 0.6842 0.4397 0.1979 0.0654 1.0000 Uiso R
H61 H 0.4932 0.7862 0.2501 0.0464 1.0000 Uiso R
H71 H 0.4580 0.4762 0.2752 0.0396 1.0000 Uiso R
H81 H 0.6278 0.6814 0.3562 0.0443 1.0000 Uiso R
H82 H 0.7239 0.5586 0.3238 0.0448 1.0000 Uiso R
H91 H 0.6662 0.4821 0.4213 0.0433 1.0000 Uiso R
H92 H 0.6180 0.3652 0.3696 0.0425 1.0000 Uiso R
H151 H 0.8688 0.1739 0.4935 0.0810 1.0000 Uiso R
H152 H 0.7640 0.1940 0.5475 0.0808 1.0000 Uiso R
H153 H 0.7252 0.0551 0.5030 0.0805 1.0000 Uiso R
H181 H -0.0156 0.4551 0.4442 0.0591 1.0000 Uiso R
H191 H 0.0457 0.5957 0.3638 0.0546 1.0000 Uiso R
H211 H 0.3433 0.7362 0.3295 0.0472 1.0000 Uiso R
H221 H 0.0641 0.6384 0.2780 0.0579 1.0000 Uiso R
H231 H 0.0934 0.6583 0.1828 0.0631 1.0000 Uiso R
H241 H 0.3504 0.7450 0.1595 0.0549 1.0000 Uiso R

loop_
_atom_site_aniso_label
_atom_site_aniso_U_11
_atom_site_aniso_U_22
_atom_site_aniso_U_33
_atom_site_aniso_U_23
_atom_site_aniso_U_13
_atom_site_aniso_U_12
O5 0.0471(7) 0.0655(9) 0.0728(9) -0.0037(8) 0.0125(7) -0.0174(7)
O13 0.0566(8) 0.0685(9) 0.0505(8) 0.0111(7) 0.0189(6) -0.0005(7)
O14 0.0413(6) 0.0648(8) 0.0469(7) 0.0155(6) 0.0108(5) 0.0073(6)
O17 0.0464(7) 0.0738(10) 0.0498(7) -0.0009(7) 0.0215(6) -0.0095(7)
C1 0.0556(11) 0.0689(13) 0.0450(10) -0.0027(10) -0.0035(8) -0.0112(10)
C2 0.0694(13) 0.0696(14) 0.0479(10) -0.0071(10) 0.0100(10) -0.0043(11)
C3 0.0524(11) 0.0553(11) 0.0578(11) 0.0009(10) 0.0142(9) 0.0026(9)
C4 0.0414(9) 0.0429(9) 0.0415(9) 0.0102(8) 0.0045(7) -0.0029(7)
C6 0.0373(8) 0.0342(8) 0.0447(9) 0.0028(7) 0.0023(7) -0.0002(6)
C7 0.0300(7) 0.0345(8) 0.0385(8) -0.0003(6) 0.0027(6) 0.0004(6)
C8 0.0292(7) 0.0443(9) 0.0394(8) 0.0004(7) 0.0026(6) -0.0042(7)
C9 0.0275(7) 0.0453(9) 0.0352(8) -0.0011(7) 0.0035(6) -0.0016(6)
C10 0.0291(7) 0.0394(8) 0.0349(8) -0.0107(6) 0.0050(6) -0.0027(6)
C11 0.0353(8) 0.0434(9) 0.0331(7) -0.0094(7) 0.0082(6) -0.0048(7)
C12 0.0429(8) 0.0446(9) 0.0336(8) -0.0081(7) 0.0078(7) -0.0089(7)
C15 0.0483(10) 0.0610(12) 0.0536(11) 0.0165(9) 0.0075(8) 0.0071(9)
C16 0.0395(8) 0.0539(10) 0.0393(8) -0.0144(8) 0.0147(7) -0.0084(8)
C18 0.0344(8) 0.0656(12) 0.0501(10) -0.0161(9) 0.0159(7) -0.0012(8)
C19 0.0341(8) 0.0553(11) 0.0487(10) -0.0110(8) 0.0080(7) 0.0054(7)
C20 0.0310(7) 0.0406(8) 0.0413(8) -0.0089(7) 0.0064(6) -0.0002(6)
C21 0.0317(8) 0.0379(8) 0.0485(9) -0.0015(7) 0.0039(7) 0.0034(6)
C22 0.0317(8) 0.0545(11) 0.0590(11) 0.0089(9) 0.0023(7) 0.0059(8)
C23 0.0369(9) 0.0595(12) 0.0569(11) 0.0147(9) -0.0074(8) 0.0020(8)
C24 0.0411(9) 0.0483(10) 0.0454(9) 0.0120(8) -0.0024(7) -0.0007(8)

loop_
_atom_type_symbol
_atom_type_scat_dispersion_real
_atom_type_scat_dispersion_imag
_atom_type_scat_Cromer_Mann_a1
_atom_type_scat_Cromer_Mann_b1
_atom_type_scat_Cromer_Mann_a2
_atom_type_scat_Cromer_Mann_b2
_atom_type_scat_Cromer_Mann_a3
_atom_type_scat_Cromer_Mann_b3
_atom_type_scat_Cromer_Mann_a4
_atom_type_scat_Cromer_Mann_b4
_atom_type_scat_Cromer_Mann_c
_atom_type_scat_source
C 0.0033 0.0016 2.3100 20.8439 1.0200 10.2075 1.5886 0.5687 0.8650 51.6512 0.2156 'International Tables Vol C 4.2.6.8 and 6.1.1.4'
H 0.0000 0.0000 0.4930 10.5109 0.3229 26.1257 0.1402 3.1424 0.0408 57.7998 0.0030 'International Tables Vol C 4.2.6.8 and 6.1.1.4'
O 0.0106 0.0060 3.0485 13.2771 2.2868 5.7011 1.5463 0.3239 0.8670 32.9089 0.2508 'International Tables Vol C 4.2.6.8 and 6.1.1.4'

loop_
_exptl_crystal_face_index_h
_exptl_crystal_face_index_k
_exptl_crystal_face_index_l
_exptl_crystal_face_perp_dist
1 0 0 0.160
-1 0 0 0.170
0 1 0 0.040
0 -1 0 0.110
0 0 1 0.140
0 0 -1 0.200
0 -1 1 0.107
0 1 -1 0.060
0 -1 -1 0.120
0 1 1 0.035
-5 1 -5 0.166

loop_
_geom_angle_atom_site_label_1
_geom_angle_atom_site_label_2
_geom_angle_atom_site_label_3
_geom_angle
_geom_angle_publ_flag
C12 O14 C15 115.95(14) yes
C16 O17 H1 103.2(17) no
C2 C1 C24 111.75(17) yes
C2 C1 H11 107.8 no
C24 C1 H11 109.7 no
C2 C1 H12 110.1 no
C24 C1 H12 108.3 no
H11 C1 H12 109.2 no
C1 C2 C3 110.23(17) yes
C1 C2 H21 109.3 no
C3 C2 H21 109.2 no
C1 C2 H22 110.3 no
C3 C2 H22 108.8 no
H21 C2 H22 109.0 no
C2 C3 C4 111.71(17) yes
C2 C3 H31 111.1 no
C4 C3 H31 110.1 no
C2 C3 H32 108.7 no
C4 C3 H32 106.6 no
H31 C3 H32 108.4 no
C3 C4 O5 121.23(17) yes
C3 C4 C6 118.11(15) yes
O5 C4 C6 120.66(17) yes
C4 C6 C7 112.99(13) yes
C4 C6 C24 111.33(14) yes
C7 C6 C24 109.84(13) yes
C4 C6 H61 107.3 no
C7 C6 H61 106.4 no
C24 C6 H61 108.7 no
C6 C7 C8 115.30(13) yes
C6 C7 C21 108.38(13) yes
C8 C7 C21 107.48(13) yes
C6 C7 H71 108.6 no
C8 C7 H71 108.1 no
C21 C7 H71 108.9 no
C7 C8 C9 110.11(13) yes
C7 C8 H81 108.9 no
C9 C8 H81 111.3 no
C7 C8 H82 110.9 no
C9 C8 H82 108.4 no
H81 C8 H82 107.2 no
C8 C9 C10 115.21(13) yes
C8 C9 H91 109.1 no
C10 C9 H91 108.2 no
C8 C9 H92 107.6 no
C10 C9 H92 108.2 no
H91 C9 H92 108.3 no
C9 C10 C11 121.06(14) yes
C9 C10 C20 119.53(14) yes
C11 C10 C20 119.41(14) yes
C10 C11 C12 125.33(14) yes
C10 C11 C16 119.23(15) yes
C12 C11 C16 115.43(15) yes
C11 C12 O14 116.58(14) yes
C11 C12 O13 123.49(16) yes
O14 C12 O13 119.92(17) yes
O14 C15 H151 106.9 no
O14 C15 H152 108.9 no
H151 C15 H152 109.8 no
O14 C15 H153 109.4 no
H151 C15 H153 111.0 no
H152 C15 H153 110.8 no
C11 C16 O17 123.32(17) yes
C11 C16 C18 120.23(16) yes
O17 C16 C18 116.45(15) yes
C16 C18 C19 119.90(15) yes
C16 C18 H181 119.3 no
C19 C18 H181 120.7 no
C18 C19 C20 122.31(17) yes
C18 C19 H191 119.9 no
C20 C19 H191 117.8 no
C19 C20 C10 118.80(16) yes
C19 C20 C21 119.05(15) yes
C10 C20 C21 122.10(13) yes
C7 C21 C20 111.79(13) yes
C7 C21 C22 110.18(14) yes
C20 C21 C22 114.27(14) yes
C7 C21 H211 105.9 no
C20 C21 H211 107.3 no
C22 C21 H211 106.9 no
C21 C22 C23 123.01(17) yes
C21 C22 H221 118.9 no
C23 C22 H221 118.0 no
C22 C23 C24 125.01(16) yes
C22 C23 H231 118.9 no
C24 C23 H231 116.0 no
C6 C24 C1 112.66(15) yes
C6 C24 C23 110.65(15) yes
C1 C24 C23 110.98(16) yes
C6 C24 H241 107.2 no
C1 C24 H241 107.3 no
C23 C24 H241 107.8 no

loop_
_geom_bond_atom_site_label_1
_geom_bond_atom_site_label_2
_geom_bond_distance
_geom_bond_publ_flag
O5 C4 1.213(2) yes
O13 C12 1.229(2) yes
O14 C12 1.322(2) yes
O14 C15 1.452(2) yes
O17 C16 1.357(2) yes
O17 H1 0.91(3) no
C1 C2 1.515(3) yes
C1 C24 1.522(3) yes
C1 H11 0.990 no
C1 H12 0.979 no
C2 C3 1.529(3) yes
C2 H21 0.989 no
C2 H22 0.979 no
C3 C4 1.494(3) yes
C3 H31 0.965 no
C3 H32 0.976 no
C4 C6 1.518(2) yes
C6 C7 1.547(2) yes
C6 C24 1.543(2) yes
C6 H61 0.983 no
C7 C8 1.522(2) yes
C7 C21 1.530(2) yes
C7 H71 0.980 no
C8 C9 1.526(2) yes
C8 H81 0.975 no
C8 H82 0.990 no
C9 C10 1.523(2) yes
C9 H91 0.986 no
C9 H92 0.971 no
C10 C11 1.430(2) yes
C10 C20 1.397(2) yes
C11 C12 1.475(2) yes
C11 C16 1.419(2) yes
C15 H151 0.979 no
C15 H152 0.978 no
C15 H153 0.974 no
C16 C18 1.382(3) yes
C18 C19 1.368(3) yes
C18 H181 0.949 no
C19 C20 1.408(2) yes
C19 H191 0.958 no
C20 C21 1.526(2) yes
C21 C22 1.509(2) yes
C21 H211 0.998 no
C22 C23 1.317(3) yes
C22 H221 0.960 no
C23 C24 1.498(3) yes
C23 H231 0.955 no
C24 H241 0.993 no

loop_
_geom_hbond_atom_site_label_D
_geom_hbond_atom_site_label_H
_geom_hbond_atom_site_label_A
_geom_hbond_angle_DHA
_geom_hbond_distance_DH
_geom_hbond_distance_HA
_geom_hbond_distance_DA
_geom_hbond_publ_flag
O17 H1 O13 153(2) 0.91(3) 1.66(3) 2.504(3) yes

loop_
_geom_torsion_atom_site_label_1
_geom_torsion_atom_site_label_2
_geom_torsion_atom_site_label_3
_geom_torsion_atom_site_label_4
_geom_torsion
_geom_torsion_publ_flag
C15 O14 C12 O13 -2.1(2) no
C15 O14 C12 C11 178.30(14) no
C24 C1 C2 C3 59.0(2) no
C2 C1 C24 C6 -55.8(2) no
C2 C1 C24 C23 179.48(17) no
C1 C2 C3 C4 -53.5(2) no
C2 C3 C4 O5 -132.06(19) no
C2 C3 C4 C6 47.3(2) no
O5 C4 C6 C7 -99.34(19) no
O5 C4 C6 C24 136.50(17) no
C3 C4 C6 C7 81.35(18) no
C3 C4 C6 C24 -42.8(2) no
C4 C6 C7 C8 48.99(19) no
C4 C6 C7 C21 169.46(13) no
C24 C6 C7 C8 173.96(13) no
C24 C6 C7 C21 -65.57(17) no
C4 C6 C24 C1 45.6(2) no
C4 C6 C24 C23 170.54(14) no
C7 C6 C24 C1 -80.29(18) no
C7 C6 C24 C23 44.61(18) no
C6 C7 C8 C9 -173.14(13) no
C21 C7 C8 C9 65.90(16) no
C6 C7 C21 C20 -179.81(13) no
C6 C7 C21 C22 51.97(17) no
C8 C7 C21 C20 -54.59(17) no
C8 C7 C21 C22 177.19(14) no
C7 C8 C9 C10 -42.99(18) no
C8 C9 C10 C11 -170.72(15) no
C8 C9 C10 C20 8.7(2) no
C9 C10 C11 C12 -3.6(3) no
C9 C10 C11 C16 176.94(15) no
C20 C10 C11 C12 176.98(16) no
C20 C10 C11 C16 -2.5(2) no
C9 C10 C20 C19 -175.46(15) no
C9 C10 C20 C21 2.1(2) no
C11 C10 C20 C19 4.0(2) no
C11 C10 C20 C21 -178.45(15) no
C10 C11 C12 O13 175.15(17) no
C10 C11 C12 O14 -5.3(2) no
C16 C11 C12 O13 -5.4(3) no
C16 C11 C12 O14 174.19(15) no
C10 C11 C16 O17 179.80(16) no
C10 C11 C16 C18 -0.5(2) no
C12 C11 C16 O17 0.3(2) no
C12 C11 C16 C18 -179.97(16) no
O17 C16 C18 C19 -178.40(16) no
C11 C16 C18 C19 1.9(3) no
C16 C18 C19 C20 -0.3(3) no
C18 C19 C20 C10 -2.7(3) no
C18 C19 C20 C21 179.68(16) no
C10 C20 C21 C7 21.7(2) no
C10 C20 C21 C22 147.66(16) no
C19 C20 C21 C7 -160.77(15) no
C19 C20 C21 C22 -34.8(2) no
C7 C21 C22 C23 -21.6(2) no
C20 C21 C22 C23 -148.41(17) no
C21 C22 C23 C24 1.7(3) no
C22 C23 C24 C1 112.4(2) no
C22 C23 C24 C6 -13.5(2) no
